data_1538869
loop_
_publ_author_name
'Oberti, R.'
'Hawthorne, F.C.'
'Ungaretti, L.'
'Cannillo, E.'

_publ_section_title
;
 (6)Al disorder in amphiboles from mantle peridotites
;
_journal_name_full 'Canadian Mineralogist'
_journal_page_first 867
_journal_page_last 878
_journal_volume 33
_journal_year 1995
_chemical_formula_sum 'Al2.44 Ca1.88 Cr0.05 F0.03 Fe0.87 H1.97 K0.03 Mg3.49 Na0.78 O23.97 Si6.22 Ti0.05'
_chemical_name_systematic
;
(Na.78 K.03) (Ca1.88 Fe.12) (Mg3.49 Fe.75 Al.66 Cr.05 Ti.05) (Si6.22 Al1.78) 
O22 F.03 (O H)1.97
;
_space_group_IT_number 12
_symmetry_space_group_name_Hall '-C 2y'
_symmetry_space_group_name_H-M 'C 1 2/m 1'
_cell_angle_alpha 90
_cell_angle_beta 105.4
_cell_angle_gamma 90
_cell_formula_units_Z 2
_cell_length_a 9.874
_cell_length_b 17.995
_cell_length_c 5.298
_cell_volume 907.563
_citation_journal_id_ASTM CAMIA6
_cod_data_source_file Oberti_CAMIA6_1995_1362.cif
_cod_data_source_block H1.97Al2.44Ca1.88Cr0.05F0.03Fe0.87K0.03Mg3.49Na0.78O23.97Si6.22Ti0.05
_cod_original_cell_volume 907.5633
_cod_original_formula_sum
;
H1.97 Al2.44 Ca1.88 Cr0.05 F0.03 Fe0.87 K0.03 Mg3.49 Na0.78 O23.97 Si6.22 
Ti0.05
;
_cod_database_code 1538869

loop_
_symmetry_equiv_pos_as_xyz
x,y,z
-x,y,-z
-x,-y,-z
x,-y,z
x+1/2,y+1/2,z
-x+1/2,y+1/2,-z
-x+1/2,-y+1/2,-z
x+1/2,-y+1/2,z

loop_
_atom_site_label
_atom_site_type_symbol
_atom_site_fract_x
_atom_site_fract_y
_atom_site_fract_z
_atom_site_occupancy
_atom_site_U_iso_or_equiv
K1 K+1 0.0292 0.5 0.0648 0.015 0.0
Mg3 Mg+2 0 0 0 0.67 0.0
Na1 Na+1 0 0.5 0 0.38 0.0
Fe2 Fe+2 0 0.1763 0 0.155 0.0
Fe1 Fe+2 0 0.0892 0.5 0.14 0.0
O5 O-2 0.35 0.1407 0.1135 1 0.0
Si2 Si+4 0.2907 0.173 0.813 1 0.0
O4 O-2 0.3674 0.25 0.788 1 0.0
Fe4 Fe+2 0 0.2554 0.5 0.06 0.0
Na2 Na+1 0 0.4673 0 0.2 0.0
Si1 Si+4 0.2806 0.0853 0.3026 0.555 0.0
Fe3 Fe+2 0 0 0 0.16 0.0
O2 O-2 0.1198 0.1737 0.7331 1 0.0
Al2 Al+3 0 0.1763 0 0.245 0.0
Mg1 Mg+2 0 0.0892 0.5 0.86 0.0
Al1 Al+3 0.2806 0.0853 0.3026 0.445 0.0
Cr1 Cr+3 0 0.1763 0 0.025 0.0
O7 O-2 0.3398 0 0.2731 1 0.0
F1 F-1 0.1085 0 0.7173 0.015 0.0
H1 H+1 0.1897 0 0.7583 0.985 0.0
Ti1 Ti+4 0 0.1763 0 0.025 0.0
Mg2 Mg+2 0 0.1763 0 0.55 0.0
O1 O-2 0.1068 0.0879 0.2156 1 0.0
Ca1 Ca+2 0 0.28 0.5 0.94 0.0
O6 O-2 0.3437 0.1162 0.6112 1 0.0
O3 O-2 0.1085 0 0.7173 0.985 0.0
Al3 Al+3 0 0 0 0.17 0.0
